data_4036472
loop_
_publ_author_name
'Feng, Xing'
'Tomiyasu, Hirotsugu'
'Hu, Jian-Yong'
'Wei, Xianfu'
'Redshaw, Carl'
'Elsegood, Mark R. J.'
'Horsburgh, Lynne'
'Teat, Simon J.'
'Yamato, Takehiko'

_publ_section_title
;
 Regioselective Substitution at the 1,3- and 6,8-Positions of Pyrene for
 the Construction of Small Dipolar Molecules.
;
_journal_issue 21
_journal_name_full 'The Journal of organic chemistry'
_journal_page_first 10973
_journal_page_last 10978
_journal_paper_doi 10.1021/acs.joc.5b02128
_journal_volume 80
_journal_year 2015
_chemical_formula_moiety 'C28 H18'
_chemical_formula_sum 'C28 H18'
_chemical_formula_weight 354.42
_space_group_crystal_system triclinic
_space_group_IT_number 2
_space_group_name_Hall '-P 1'
_space_group_name_H-M_alt 'P -1'
_atom_sites_solution_hydrogens difmap
_atom_sites_solution_primary iterative
_atom_sites_solution_secondary difmap
_audit_creation_method SHELXL-2014/6
_cell_angle_alpha 102.829(3)
_cell_angle_beta 92.996(3)
_cell_angle_gamma 104.207(3)
_cell_formula_units_Z 6
_cell_length_a 13.1052(5)
_cell_length_b 13.4575(4)
_cell_length_c 16.6219(5)
_cell_measurement_reflns_used 8606
_cell_measurement_temperature 100(2)
_cell_measurement_theta_max 73.91
_cell_measurement_theta_min 3.49
_cell_volume 2753.16(17)
_computing_cell_refinement
;
CrysAlisPro, Agilent Technologies,
Version 1.171.36.31a (release 02-08-2013 CrysAlis171 .NET)
(compiled Aug  2 2013,12:40:55)
;
_computing_data_collection
;
CrysAlisPro, Agilent Technologies,
Version 1.171.36.31a (release 02-08-2013 CrysAlis171 .NET)
(compiled Aug  2 2013,12:40:55)
;
_computing_data_reduction
;
CrysAlisPro, Agilent Technologies,
Version 1.171.36.31a (release 02-08-2013 CrysAlis171 .NET)
(compiled Aug  2 2013,12:40:55)
;
_computing_molecular_graphics 'Bruker SHELXTL'
_computing_publication_material 'Bruker SHELXTL'
_computing_structure_refinement 'SHELXL-2014/6 (Sheldrick, 2014)'
_computing_structure_solution 'J. Appl. Cryst. (2007) 40, 786-790'
_diffrn_ambient_temperature 100(2)
_diffrn_measured_fraction_theta_full 0.986
_diffrn_measured_fraction_theta_max 0.945
_diffrn_measurement_device_type 'SuperNova, Dual, Cu at zero, Atlas'
_diffrn_measurement_method '\w scans'
_diffrn_radiation_type CuK\a
_diffrn_radiation_wavelength 1.54184
_diffrn_reflns_av_R_equivalents 0.0299
_diffrn_reflns_av_unetI/netI 0.0428
_diffrn_reflns_Laue_measured_fraction_full 0.986
_diffrn_reflns_Laue_measured_fraction_max 0.945
_diffrn_reflns_limit_h_max 15
_diffrn_reflns_limit_h_min -15
_diffrn_reflns_limit_k_max 12
_diffrn_reflns_limit_k_min -16
_diffrn_reflns_limit_l_max 18
_diffrn_reflns_limit_l_min -20
_diffrn_reflns_number 16591
_diffrn_reflns_point_group_measured_fraction_full 0.986
_diffrn_reflns_point_group_measured_fraction_max 0.945
_diffrn_reflns_theta_full 67.684
_diffrn_reflns_theta_max 74.322
_diffrn_reflns_theta_min 2.744
_diffrn_source 'SuperNova (Cu) X-ray Source'
_diffrn_standards_decay_% 0
_diffrn_standards_interval_count 0
_diffrn_standards_interval_time 0
_diffrn_standards_number 0
_exptl_absorpt_coefficient_mu 0.551
_exptl_absorpt_correction_T_max 0.922
_exptl_absorpt_correction_T_min 0.744
_exptl_absorpt_correction_type multi-scan
_exptl_absorpt_process_details
;
CrysAlisPro, Agilent Technologies,
Version 1.171.36.31a (release 02-08-2013 CrysAlis171 .NET)
(compiled Aug  2 2013,12:40:55)
Empirical absorption correction using spherical harmonics,
 implemented in SCALE3 ABSPACK scaling algorithm.
;
_exptl_crystal_colour colourless
_exptl_crystal_density_diffrn 1.283
_exptl_crystal_description block
_exptl_crystal_F_000 1116
_exptl_crystal_size_max 0.570
_exptl_crystal_size_mid 0.260
_exptl_crystal_size_min 0.150
_refine_diff_density_max 0.261
_refine_diff_density_min -0.188
_refine_diff_density_rms 0.042
_refine_ls_extinction_coef 0.00102(19)
_refine_ls_extinction_expression Fc^*^=kFc[1+0.001xFc^2^\l^3^/sin(2\q)]^-1/4^
_refine_ls_extinction_method SHELXL
_refine_ls_goodness_of_fit_ref 1.018
_refine_ls_hydrogen_treatment refall
_refine_ls_matrix_type full
_refine_ls_number_parameters 974
_refine_ls_number_reflns 10626
_refine_ls_number_restraints 0
_refine_ls_restrained_S_all 1.018
_refine_ls_R_factor_all 0.0524
_refine_ls_R_factor_gt 0.0446
_refine_ls_shift/su_max 0.001
_refine_ls_shift/su_mean 0.000
_refine_ls_structure_factor_coef Fsqd
_refine_ls_weighting_details 'w=1/[\s^2^(Fo^2^)+(0.0666P)^2^+0.4024P] where P=(Fo^2^+2Fc^2^)/3'
_refine_ls_weighting_scheme calc
_refine_ls_wR_factor_gt 0.1164
_refine_ls_wR_factor_ref 0.1235
_reflns_Friedel_coverage 0.000
_reflns_number_gt 8969
_reflns_number_total 10626
_reflns_threshold_expression 'I > 2\s(I)'
_cod_data_source_file jo5b02128_si_002.cif
_cod_data_source_block 3
_cod_original_cell_volume 2753.16(16)
_cod_database_code 4036472
_shelx_space_group_comment
; 
The symmetry employed for this shelxl refinement is uniquely defined 
by the following loop, which should always be used as a source of 
symmetry information in preference to the above space-group names. 
They are only intended as comments. 
;
_shelx_estimated_absorpt_t_min 0.744
_shelx_estimated_absorpt_t_max 0.922
_shelxl_version_number 2014/6

loop_
_space_group_symop_operation_xyz
'x, y, z'
'-x, -y, -z'

loop_
_atom_site_label
_atom_site_type_symbol
_atom_site_fract_x
_atom_site_fract_y
_atom_site_fract_z
_atom_site_U_iso_or_equiv
_atom_site_adp_type
_atom_site_occupancy
_atom_site_site_symmetry_order
_atom_site_calc_flag
C1 C 0.01939(10) 0.87280(11) 0.73883(8) 0.0242(3) Uani 1 1 d
C2 C -0.00420(10) 0.95622(11) 0.70757(9) 0.0254(3) Uani 1 1 d
C3 C 0.01722(11) 1.06018(11) 0.75925(9) 0.0272(3) Uani 1 1 d
C4 C -0.00863(12) 1.14013(12) 0.72756(10) 0.0318(3) Uani 1 1 d
H4 H 0.0063(13) 1.2124(14) 0.7643(10) 0.032(4) Uiso 1 1 d
C5 C -0.05231(12) 1.12001(12) 0.64596(10) 0.0338(3) Uani 1 1 d
H5 H -0.0725(15) 1.1783(15) 0.6259(11) 0.045(5) Uiso 1 1 d
C6 C -0.07118(12) 1.01976(12) 0.59418(10) 0.0323(3) Uani 1 1 d
H6 H -0.1029(14) 1.0049(14) 0.5334(11) 0.039(5) Uiso 1 1 d
C7 C -0.04895(11) 0.93675(12) 0.62333(9) 0.0280(3) Uani 1 1 d
C8 C -0.06763(11) 0.83245(12) 0.57156(9) 0.0302(3) Uani 1 1 d
H8 H -0.0974(14) 0.8194(13) 0.5114(11) 0.036(4) Uiso 1 1 d
C9 C -0.04864(11) 0.75244(12) 0.60175(9) 0.0280(3) Uani 1 1 d
H9 H -0.0627(13) 0.6809(13) 0.5639(10) 0.031(4) Uiso 1 1 d
C10 C -0.00582(10) 0.76837(11) 0.68641(8) 0.0247(3) Uani 1 1 d
C11 C 0.01730(10) 0.68646(11) 0.71793(8) 0.0244(3) Uani 1 1 d
C12 C 0.06905(11) 0.71049(11) 0.79830(8) 0.0248(3) Uani 1 1 d
H12 H 0.0847(12) 0.6527(12) 0.8205(9) 0.023(4) Uiso 1 1 d
C13 C 0.09673(10) 0.81226(11) 0.85011(8) 0.0246(3) Uani 1 1 d
C14 C 0.07040(10) 0.89510(11) 0.82137(8) 0.0246(3) Uani 1 1 d
C15 C 0.09563(11) 1.00226(11) 0.87054(9) 0.0276(3) Uani 1 1 d
H15 H 0.1336(13) 1.0169(13) 0.9247(11) 0.031(4) Uiso 1 1 d
C16 C 0.06886(11) 1.08001(11) 0.84170(9) 0.0292(3) Uani 1 1 d
H16 H 0.0862(14) 1.1528(14) 0.8774(11) 0.038(5) Uiso 1 1 d
C17 C -0.00829(10) 0.57514(11) 0.66810(8) 0.0242(3) Uani 1 1 d
C18 C -0.10950(11) 0.52410(11) 0.62643(9) 0.0280(3) Uani 1 1 d
H18 H -0.1628(13) 0.5652(12) 0.6295(9) 0.027(4) Uiso 1 1 d
C19 C -0.13210(12) 0.42040(12) 0.57983(9) 0.0317(3) Uani 1 1 d
H19 H -0.2052(13) 0.3833(13) 0.5500(10) 0.029(4) Uiso 1 1 d
C20 C -0.05466(12) 0.36570(12) 0.57435(9) 0.0318(3) Uani 1 1 d
H20 H -0.0704(13) 0.2905(14) 0.5412(10) 0.033(4) Uiso 1 1 d
C21 C 0.04571(12) 0.41471(12) 0.61650(9) 0.0318(3) Uani 1 1 d
H21 H 0.1009(15) 0.3753(14) 0.6142(11) 0.040(5) Uiso 1 1 d
C22 C 0.06832(11) 0.51850(12) 0.66306(9) 0.0281(3) Uani 1 1 d
H22 H 0.1409(13) 0.5537(12) 0.6943(9) 0.024(4) Uiso 1 1 d
C23 C 0.15550(11) 0.82793(10) 0.93296(8) 0.0258(3) Uani 1 1 d
C24 C 0.24674(11) 0.79233(11) 0.93802(9) 0.0278(3) Uani 1 1 d
H24 H 0.2725(12) 0.7588(12) 0.8856(10) 0.027(4) Uiso 1 1 d
C25 C 0.30280(12) 0.80336(12) 1.01396(9) 0.0308(3) Uani 1 1 d
H25 H 0.3659(13) 0.7789(12) 1.0181(9) 0.025(4) Uiso 1 1 d
C26 C 0.26782(12) 0.85032(12) 1.08688(9) 0.0323(3) Uani 1 1 d
H26 H 0.3106(13) 0.8555(12) 1.1386(10) 0.027(4) Uiso 1 1 d
C27 C 0.17649(12) 0.88451(12) 1.08292(9) 0.0322(3) Uani 1 1 d
H27 H 0.1503(13) 0.9154(13) 1.1353(10) 0.028(4) Uiso 1 1 d
C28 C 0.12049(12) 0.87358(11) 1.00690(9) 0.0289(3) Uani 1 1 d
H28 H 0.0530(14) 0.8988(13) 1.0056(10) 0.033(4) Uiso 1 1 d
C29 C 0.46697(10) 0.68714(11) 0.82520(9) 0.0254(3) Uani 1 1 d
C30 C 0.52699(11) 0.73766(11) 0.90411(9) 0.0280(3) Uani 1 1 d
C31 C 0.55965(11) 0.67688(12) 0.95580(9) 0.0309(3) Uani 1 1 d
C32 C 0.61464(13) 0.72761(14) 1.03392(10) 0.0378(4) Uani 1 1 d
H32 H 0.6388(13) 0.6858(13) 1.0674(10) 0.026(4) Uiso 1 1 d
C33 C 0.63936(13) 0.83700(15) 1.06182(10) 0.0411(4) Uani 1 1 d
H33 H 0.6791(14) 0.8745(14) 1.1185(11) 0.038(5) Uiso 1 1 d
C34 C 0.61160(12) 0.89739(14) 1.01096(10) 0.0374(4) Uani 1 1 d
H34 H 0.6306(14) 0.9754(15) 1.0321(11) 0.040(5) Uiso 1 1 d
C35 C 0.55519(11) 0.84991(12) 0.93260(9) 0.0320(3) Uani 1 1 d
C36 C 0.52389(12) 0.90960(12) 0.87911(10) 0.0323(3) Uani 1 1 d
H36 H 0.5428(15) 0.9858(15) 0.8985(11) 0.042(5) Uiso 1 1 d
C37 C 0.46788(11) 0.86287(11) 0.80416(10) 0.0300(3) Uani 1 1 d
H37 H 0.4466(14) 0.9051(14) 0.7682(11) 0.036(5) Uiso 1 1 d
C38 C 0.43584(10) 0.74946(11) 0.77403(9) 0.0264(3) Uani 1 1 d
C39 C 0.37724(10) 0.69898(11) 0.69640(9) 0.0257(3) Uani 1 1 d
C40 C 0.34956(11) 0.58887(11) 0.67098(9) 0.0265(3) Uani 1 1 d
H40 H 0.3043(13) 0.5514(13) 0.6155(10) 0.028(4) Uiso 1 1 d
C41 C 0.37629(10) 0.52567(11) 0.72093(9) 0.0255(3) Uani 1 1 d
C42 C 0.43864(10) 0.57445(11) 0.79772(8) 0.0246(3) Uani 1 1 d
C43 C 0.47914(11) 0.51633(12) 0.84920(9) 0.0277(3) Uani 1 1 d
H43 H 0.4669(13) 0.4382(14) 0.8266(10) 0.034(4) Uiso 1 1 d
C44 C 0.53666(11) 0.56447(12) 0.92342(9) 0.0305(3) Uani 1 1 d
H44 H 0.5667(12) 0.5253(12) 0.9567(9) 0.023(4) Uiso 1 1 d
C45 C 0.34314(10) 0.76073(11) 0.64022(9) 0.0270(3) Uani 1 1 d
C46 C 0.27190(12) 0.82153(12) 0.66357(10) 0.0327(3) Uani 1 1 d
H46 H 0.2488(15) 0.8274(14) 0.7202(12) 0.044(5) Uiso 1 1 d
C47 C 0.24122(12) 0.87900(12) 0.61135(11) 0.0348(3) Uani 1 1 d
H47 H 0.1926(15) 0.9234(15) 0.6319(11) 0.046(5) Uiso 1 1 d
C48 C 0.28152(12) 0.87809(11) 0.53576(10) 0.0316(3) Uani 1 1 d
H48 H 0.2594(13) 0.9209(13) 0.4968(10) 0.034(4) Uiso 1 1 d
C49 C 0.35144(12) 0.81752(12) 0.51163(9) 0.0312(3) Uani 1 1 d
H49 H 0.3792(15) 0.8176(14) 0.4550(12) 0.043(5) Uiso 1 1 d
C50 C 0.38083(11) 0.75880(11) 0.56350(9) 0.0284(3) Uani 1 1 d
H50 H 0.4285(13) 0.7134(13) 0.5448(10) 0.029(4) Uiso 1 1 d
C51 C 0.33584(10) 0.40870(11) 0.69150(9) 0.0260(3) Uani 1 1 d
C52 C 0.33869(11) 0.35745(11) 0.60956(9) 0.0291(3) Uani 1 1 d
H52 H 0.3706(13) 0.3984(13) 0.5703(10) 0.033(4) Uiso 1 1 d
C53 C 0.29951(12) 0.24840(12) 0.58152(10) 0.0348(3) Uani 1 1 d
H53 H 0.3041(14) 0.2135(15) 0.5224(12) 0.041(5) Uiso 1 1 d
C54 C 0.25608(12) 0.18871(12) 0.63595(11) 0.0351(3) Uani 1 1 d
H54 H 0.2281(15) 0.1105(16) 0.6151(12) 0.047(5) Uiso 1 1 d
C55 C 0.25202(11) 0.23826(12) 0.71730(10) 0.0334(3) Uani 1 1 d
H55 H 0.2217(14) 0.1937(14) 0.7566(11) 0.040(5) Uiso 1 1 d
C56 C 0.29041(11) 0.34698(11) 0.74512(10) 0.0288(3) Uani 1 1 d
H56 H 0.2851(13) 0.3839(13) 0.8027(11) 0.032(4) Uiso 1 1 d
C57 C 0.71851(10) 0.57868(10) 0.77734(8) 0.0229(3) Uani 1 1 d
C58 C 0.70396(10) 0.65903(10) 0.73756(8) 0.0233(3) Uani 1 1 d
C59 C 0.74383(10) 0.76768(11) 0.77876(9) 0.0246(3) Uani 1 1 d
C60 C 0.72820(11) 0.84467(11) 0.73859(9) 0.0283(3) Uani 1 1 d
H60 H 0.7555(13) 0.9188(14) 0.7684(10) 0.033(4) Uiso 1 1 d
C61 C 0.67473(12) 0.81608(11) 0.65915(9) 0.0297(3) Uani 1 1 d
H61 H 0.6646(13) 0.8741(13) 0.6329(10) 0.028(4) Uiso 1 1 d
C62 C 0.63571(11) 0.71065(11) 0.61861(9) 0.0273(3) Uani 1 1 d
H62 H 0.5969(14) 0.6887(13) 0.5631(11) 0.034(4) Uiso 1 1 d
C63 C 0.64874(10) 0.63091(11) 0.65622(8) 0.0239(3) Uani 1 1 d
C64 C 0.60904(10) 0.52127(11) 0.61543(9) 0.0257(3) Uani 1 1 d
H64 H 0.5715(13) 0.5014(13) 0.5569(10) 0.031(4) Uiso 1 1 d
C65 C 0.62128(10) 0.44495(11) 0.65296(9) 0.0255(3) Uani 1 1 d
H65 H 0.5937(13) 0.3701(13) 0.6219(10) 0.028(4) Uiso 1 1 d
C66 C 0.67541(10) 0.47033(10) 0.73535(8) 0.0229(3) Uani 1 1 d
C67 C 0.68883(10) 0.39160(10) 0.77553(9) 0.0247(3) Uani 1 1 d
C68 C 0.74366(11) 0.42171(11) 0.85453(9) 0.0256(3) Uani 1 1 d
H68 H 0.7517(13) 0.3661(13) 0.8822(10) 0.028(4) Uiso 1 1 d
C69 C 0.78741(10) 0.52717(11) 0.89694(8) 0.0248(3) Uani 1 1 d
C70 C 0.77508(10) 0.60785(10) 0.85831(8) 0.0239(3) Uani 1 1 d
C71 C 0.81265(11) 0.71869(11) 0.89859(9) 0.0258(3) Uani 1 1 d
H71 H 0.8499(12) 0.7404(12) 0.9552(10) 0.024(4) Uiso 1 1 d
C72 C 0.79803(11) 0.79420(11) 0.86090(9) 0.0265(3) Uani 1 1 d
H72 H 0.8227(13) 0.8690(14) 0.8911(10) 0.031(4) Uiso 1 1 d
C73 C 0.64680(11) 0.27655(10) 0.73552(8) 0.0252(3) Uani 1 1 d
C74 C 0.53839(12) 0.22890(12) 0.71879(11) 0.0348(3) Uani 1 1 d
H74 H 0.4877(15) 0.2742(15) 0.7303(11) 0.044(5) Uiso 1 1 d
C75 C 0.50079(12) 0.12090(12) 0.68552(11) 0.0375(4) Uani 1 1 d
H75 H 0.4223(17) 0.0871(16) 0.6718(13) 0.056(6) Uiso 1 1 d
C76 C 0.57068(12) 0.05872(11) 0.66810(9) 0.0315(3) Uani 1 1 d
H76 H 0.5426(13) -0.0181(14) 0.6435(10) 0.035(4) Uiso 1 1 d
C77 C 0.67875(12) 0.10532(11) 0.68366(9) 0.0281(3) Uani 1 1 d
H77 H 0.7308(13) 0.0593(13) 0.6707(10) 0.034(4) Uiso 1 1 d
C78 C 0.71661(11) 0.21340(11) 0.71707(8) 0.0249(3) Uani 1 1 d
H78 H 0.7966(13) 0.2462(12) 0.7305(9) 0.025(4) Uiso 1 1 d
C79 C 0.84334(11) 0.54832(10) 0.98163(9) 0.0254(3) Uani 1 1 d
C80 C 0.79536(12) 0.49679(11) 1.03974(9) 0.0281(3) Uani 1 1 d
H80 H 0.7230(13) 0.4512(12) 1.0250(9) 0.024(4) Uiso 1 1 d
C81 C 0.84867(12) 0.50954(12) 1.11715(9) 0.0316(3) Uani 1 1 d
H81 H 0.8141(13) 0.4737(13) 1.1585(10) 0.032(4) Uiso 1 1 d
C82 C 0.95129(13) 0.57386(12) 1.13854(9) 0.0321(3) Uani 1 1 d
H82 H 0.9898(13) 0.5793(13) 1.1931(11) 0.031(4) Uiso 1 1 d
C83 C 0.99970(12) 0.62588(12) 1.08148(10) 0.0317(3) Uani 1 1 d
H83 H 1.0731(14) 0.6711(13) 1.0976(10) 0.035(4) Uiso 1 1 d
C84 C 0.94664(11) 0.61353(11) 1.00390(9) 0.0273(3) Uani 1 1 d
H84 H 0.9839(13) 0.6480(13) 0.9617(10) 0.027(4) Uiso 1 1 d

loop_
_atom_site_aniso_label
_atom_site_aniso_U_11
_atom_site_aniso_U_22
_atom_site_aniso_U_33
_atom_site_aniso_U_23
_atom_site_aniso_U_13
_atom_site_aniso_U_12
C1 0.0181(6) 0.0256(7) 0.0269(7) 0.0031(5) 0.0072(5) 0.0041(5)
C2 0.0185(6) 0.0266(7) 0.0306(7) 0.0054(6) 0.0073(5) 0.0056(5)
C3 0.0224(6) 0.0268(7) 0.0320(7) 0.0059(6) 0.0082(5) 0.0059(5)
C4 0.0276(7) 0.0280(7) 0.0418(8) 0.0081(6) 0.0104(6) 0.0102(6)
C5 0.0304(7) 0.0335(8) 0.0434(9) 0.0143(7) 0.0069(6) 0.0141(6)
C6 0.0259(7) 0.0373(8) 0.0367(8) 0.0100(6) 0.0042(6) 0.0127(6)
C7 0.0203(6) 0.0325(8) 0.0319(7) 0.0074(6) 0.0046(5) 0.0085(5)
C8 0.0252(7) 0.0361(8) 0.0272(7) 0.0037(6) 0.0004(5) 0.0085(6)
C9 0.0240(7) 0.0291(7) 0.0271(7) 0.0014(6) 0.0009(5) 0.0055(6)
C10 0.0185(6) 0.0260(7) 0.0261(7) 0.0013(5) 0.0042(5) 0.0036(5)
C11 0.0184(6) 0.0249(7) 0.0264(7) 0.0016(5) 0.0053(5) 0.0028(5)
C12 0.0239(6) 0.0232(7) 0.0257(7) 0.0040(5) 0.0056(5) 0.0044(5)
C13 0.0222(6) 0.0251(7) 0.0233(6) 0.0025(5) 0.0064(5) 0.0027(5)
C14 0.0215(6) 0.0241(7) 0.0260(7) 0.0027(5) 0.0067(5) 0.0038(5)
C15 0.0272(7) 0.0266(7) 0.0247(7) 0.0018(5) 0.0050(5) 0.0026(6)
C16 0.0293(7) 0.0226(7) 0.0330(8) 0.0023(6) 0.0084(6) 0.0046(6)
C17 0.0239(6) 0.0241(7) 0.0226(6) 0.0025(5) 0.0057(5) 0.0046(5)
C18 0.0241(7) 0.0259(7) 0.0311(7) 0.0021(6) 0.0050(5) 0.0052(6)
C19 0.0264(7) 0.0289(7) 0.0331(8) 0.0003(6) 0.0024(6) 0.0019(6)
C20 0.0379(8) 0.0242(7) 0.0287(7) -0.0009(6) 0.0055(6) 0.0060(6)
C21 0.0344(8) 0.0303(8) 0.0309(8) 0.0026(6) 0.0049(6) 0.0134(6)
C22 0.0247(7) 0.0300(7) 0.0271(7) 0.0031(6) 0.0022(5) 0.0062(6)
C23 0.0274(7) 0.0205(6) 0.0253(7) 0.0038(5) 0.0042(5) 0.0001(5)
C24 0.0295(7) 0.0245(7) 0.0257(7) 0.0040(5) 0.0050(6) 0.0019(6)
C25 0.0291(7) 0.0285(7) 0.0326(8) 0.0103(6) 0.0016(6) 0.0013(6)
C26 0.0356(8) 0.0303(8) 0.0249(7) 0.0082(6) -0.0003(6) -0.0035(6)
C27 0.0377(8) 0.0269(7) 0.0246(7) 0.0022(6) 0.0072(6) -0.0020(6)
C28 0.0313(7) 0.0240(7) 0.0271(7) 0.0027(5) 0.0066(6) 0.0016(6)
C29 0.0190(6) 0.0268(7) 0.0308(7) 0.0072(6) 0.0087(5) 0.0057(5)
C30 0.0212(6) 0.0318(7) 0.0297(7) 0.0059(6) 0.0088(5) 0.0048(6)
C31 0.0224(7) 0.0385(8) 0.0307(7) 0.0086(6) 0.0072(6) 0.0050(6)
C32 0.0304(8) 0.0490(10) 0.0318(8) 0.0116(7) 0.0036(6) 0.0049(7)
C33 0.0322(8) 0.0507(10) 0.0301(8) 0.0016(7) 0.0023(6) -0.0003(7)
C34 0.0302(8) 0.0382(9) 0.0358(8) 0.0008(7) 0.0059(6) 0.0013(6)
C35 0.0235(7) 0.0341(8) 0.0340(8) 0.0025(6) 0.0081(6) 0.0037(6)
C36 0.0288(7) 0.0253(7) 0.0397(8) 0.0038(6) 0.0099(6) 0.0037(6)
C37 0.0272(7) 0.0246(7) 0.0379(8) 0.0073(6) 0.0089(6) 0.0057(6)
C38 0.0212(6) 0.0253(7) 0.0333(7) 0.0065(6) 0.0092(5) 0.0065(5)
C39 0.0207(6) 0.0242(7) 0.0332(7) 0.0083(6) 0.0063(5) 0.0062(5)
C40 0.0213(6) 0.0261(7) 0.0324(7) 0.0075(6) 0.0050(5) 0.0064(5)
C41 0.0191(6) 0.0245(7) 0.0338(7) 0.0074(6) 0.0082(5) 0.0059(5)
C42 0.0193(6) 0.0262(7) 0.0299(7) 0.0075(5) 0.0091(5) 0.0069(5)
C43 0.0230(6) 0.0290(7) 0.0330(7) 0.0099(6) 0.0092(5) 0.0072(6)
C44 0.0246(7) 0.0375(8) 0.0326(8) 0.0135(6) 0.0084(6) 0.0085(6)
C45 0.0204(6) 0.0213(7) 0.0369(8) 0.0066(6) 0.0004(5) 0.0021(5)
C46 0.0286(7) 0.0302(8) 0.0431(9) 0.0143(6) 0.0101(6) 0.0090(6)
C47 0.0273(7) 0.0304(8) 0.0509(9) 0.0137(7) 0.0065(7) 0.0114(6)
C48 0.0289(7) 0.0259(7) 0.0388(8) 0.0111(6) -0.0035(6) 0.0040(6)
C49 0.0324(7) 0.0293(8) 0.0298(7) 0.0049(6) -0.0022(6) 0.0078(6)
C50 0.0264(7) 0.0264(7) 0.0303(7) 0.0033(6) -0.0023(6) 0.0074(6)
C51 0.0182(6) 0.0246(7) 0.0352(7) 0.0078(6) 0.0026(5) 0.0054(5)
C52 0.0262(7) 0.0255(7) 0.0334(8) 0.0074(6) -0.0004(6) 0.0031(6)
C53 0.0348(8) 0.0285(8) 0.0364(8) 0.0040(6) -0.0024(6) 0.0043(6)
C54 0.0300(7) 0.0234(7) 0.0474(9) 0.0086(6) -0.0035(6) 0.0003(6)
C55 0.0240(7) 0.0316(8) 0.0453(9) 0.0145(7) 0.0046(6) 0.0037(6)
C56 0.0220(7) 0.0286(7) 0.0373(8) 0.0101(6) 0.0067(6) 0.0066(5)
C57 0.0188(6) 0.0210(6) 0.0277(7) 0.0030(5) 0.0064(5) 0.0047(5)
C58 0.0187(6) 0.0215(7) 0.0290(7) 0.0035(5) 0.0060(5) 0.0057(5)
C59 0.0207(6) 0.0222(7) 0.0300(7) 0.0032(5) 0.0077(5) 0.0055(5)
C60 0.0264(7) 0.0203(7) 0.0368(8) 0.0038(6) 0.0066(6) 0.0056(5)
C61 0.0312(7) 0.0239(7) 0.0367(8) 0.0086(6) 0.0063(6) 0.0107(6)
C62 0.0240(7) 0.0282(7) 0.0302(7) 0.0059(6) 0.0039(5) 0.0088(5)
C63 0.0181(6) 0.0231(7) 0.0304(7) 0.0047(5) 0.0060(5) 0.0061(5)
C64 0.0209(6) 0.0247(7) 0.0286(7) 0.0026(5) 0.0011(5) 0.0047(5)
C65 0.0219(6) 0.0206(7) 0.0306(7) 0.0016(5) 0.0026(5) 0.0039(5)
C66 0.0191(6) 0.0208(6) 0.0270(7) 0.0024(5) 0.0046(5) 0.0045(5)
C67 0.0209(6) 0.0208(6) 0.0301(7) 0.0025(5) 0.0047(5) 0.0042(5)
C68 0.0248(7) 0.0219(7) 0.0303(7) 0.0061(5) 0.0036(5) 0.0063(5)
C69 0.0216(6) 0.0234(7) 0.0279(7) 0.0034(5) 0.0047(5) 0.0053(5)
C70 0.0207(6) 0.0211(7) 0.0276(7) 0.0022(5) 0.0059(5) 0.0039(5)
C71 0.0236(6) 0.0229(7) 0.0274(7) 0.0010(5) 0.0033(5) 0.0041(5)
C72 0.0237(6) 0.0205(7) 0.0318(7) 0.0010(5) 0.0056(5) 0.0034(5)
C73 0.0275(7) 0.0208(7) 0.0262(7) 0.0045(5) 0.0016(5) 0.0058(5)
C74 0.0271(7) 0.0249(7) 0.0505(9) 0.0040(6) 0.0044(6) 0.0079(6)
C75 0.0260(8) 0.0262(8) 0.0545(10) 0.0040(7) 0.0017(7) 0.0021(6)
C76 0.0372(8) 0.0201(7) 0.0343(8) 0.0034(6) 0.0006(6) 0.0058(6)
C77 0.0344(7) 0.0256(7) 0.0265(7) 0.0063(5) 0.0037(6) 0.0118(6)
C78 0.0265(7) 0.0233(7) 0.0241(7) 0.0050(5) 0.0008(5) 0.0062(5)
C79 0.0268(7) 0.0201(6) 0.0287(7) 0.0018(5) 0.0030(5) 0.0087(5)
C80 0.0281(7) 0.0245(7) 0.0310(7) 0.0037(5) 0.0047(6) 0.0079(6)
C81 0.0394(8) 0.0282(7) 0.0299(7) 0.0054(6) 0.0069(6) 0.0150(6)
C82 0.0395(8) 0.0289(7) 0.0273(7) 0.0010(6) -0.0025(6) 0.0143(6)
C83 0.0289(7) 0.0252(7) 0.0365(8) -0.0004(6) -0.0017(6) 0.0067(6)
C84 0.0268(7) 0.0236(7) 0.0294(7) 0.0022(5) 0.0030(5) 0.0067(5)

loop_
_atom_type_symbol
_atom_type_description
_atom_type_scat_dispersion_real
_atom_type_scat_dispersion_imag
_atom_type_scat_source
C C 0.0181 0.0091 'International Tables Vol C Tables 4.2.6.8 and 6.1.1.4'
H H 0.0000 0.0000 'International Tables Vol C Tables 4.2.6.8 and 6.1.1.4'

loop_
_geom_angle_atom_site_label_1
_geom_angle_atom_site_label_2
_geom_angle_atom_site_label_3
_geom_angle
C2 C1 C10 119.56(13)
C2 C1 C14 119.71(12)
C10 C1 C14 120.71(13)
C3 C2 C1 120.64(13)
C3 C2 C7 118.87(13)
C1 C2 C7 120.48(12)
C4 C3 C2 119.50(13)
C4 C3 C16 122.29(13)
C2 C3 C16 118.16(13)
C5 C4 C3 120.96(14)
C5 C4 H4 120.1(10)
C3 C4 H4 118.9(10)
C4 C5 C6 120.24(14)
C4 C5 H5 118.9(11)
C6 C5 H5 120.9(11)
C5 C6 C7 121.01(14)
C5 C6 H6 120.3(10)
C7 C6 H6 118.7(10)
C6 C7 C8 122.38(14)
C6 C7 C2 119.39(13)
C8 C7 C2 118.22(13)
C9 C8 C7 121.40(13)
C9 C8 H8 120.6(10)
C7 C8 H8 118.0(10)
C8 C9 C10 121.96(13)
C8 C9 H9 119.2(10)
C10 C9 H9 118.9(10)
C11 C10 C1 119.16(12)
C11 C10 C9 122.52(12)
C1 C10 C9 118.23(13)
C12 C11 C10 119.10(12)
C12 C11 C17 118.27(12)
C10 C11 C17 122.61(12)
C13 C12 C11 122.84(13)
C13 C12 H12 118.2(9)
C11 C12 H12 118.9(9)
C12 C13 C14 119.24(12)
C12 C13 C23 117.41(13)
C14 C13 C23 123.33(12)
C13 C14 C1 118.87(12)
C13 C14 C15 123.02(13)
C1 C14 C15 118.08(13)
C16 C15 C14 121.82(13)
C16 C15 H15 121.0(10)
C14 C15 H15 117.1(10)
C15 C16 C3 121.45(13)
C15 C16 H16 120.0(10)
C3 C16 H16 118.5(10)
C22 C17 C18 118.36(13)
C22 C17 C11 120.48(12)
C18 C17 C11 121.15(12)
C19 C18 C17 120.53(13)
C19 C18 H18 121.7(9)
C17 C18 H18 117.8(9)
C20 C19 C18 120.42(13)
C20 C19 H19 119.0(9)
C18 C19 H19 120.6(9)
C19 C20 C21 119.73(13)
C19 C20 H20 121.0(10)
C21 C20 H20 119.2(10)
C20 C21 C22 119.83(14)
C20 C21 H21 120.1(10)
C22 C21 H21 120.0(10)
C21 C22 C17 121.11(13)
C21 C22 H22 119.7(9)
C17 C22 H22 119.2(9)
C24 C23 C28 118.34(13)
C24 C23 C13 119.27(12)
C28 C23 C13 122.34(13)
C25 C24 C23 121.26(13)
C25 C24 H24 119.4(9)
C23 C24 H24 119.3(9)
C24 C25 C26 119.69(14)
C24 C25 H25 121.8(9)
C26 C25 H25 118.5(9)
C27 C26 C25 119.70(14)
C27 C26 H26 124.5(9)
C25 C26 H26 115.8(9)
C26 C27 C28 120.58(13)
C26 C27 H27 119.4(9)
C28 C27 H27 120.0(9)
C27 C28 C23 120.41(14)
C27 C28 H28 119.1(9)
C23 C28 H28 120.5(9)
C30 C29 C38 119.80(13)
C30 C29 C42 119.77(13)
C38 C29 C42 120.43(13)
C35 C30 C29 120.40(14)
C35 C30 C31 118.95(13)
C29 C30 C31 120.65(13)
C32 C31 C30 119.65(15)
C32 C31 C44 122.39(15)
C30 C31 C44 117.93(13)
C33 C32 C31 120.81(16)
C33 C32 H32 120.3(9)
C31 C32 H32 118.8(10)
C34 C33 C32 120.15(15)
C34 C33 H33 118.5(10)
C32 C33 H33 121.4(10)
C33 C34 C35 121.03(16)
C33 C34 H34 118.6(11)
C35 C34 H34 120.3(10)
C34 C35 C30 119.35(15)
C34 C35 C36 122.52(14)
C30 C35 C36 118.13(14)
C37 C36 C35 122.04(14)
C37 C36 H36 119.8(11)
C35 C36 H36 118.2(11)
C36 C37 C38 121.42(14)
C36 C37 H37 121.0(10)
C38 C37 H37 117.6(10)
C39 C38 C29 119.32(12)
C39 C38 C37 122.48(13)
C29 C38 C37 118.19(13)
C40 C39 C38 119.40(13)
C40 C39 C45 119.19(13)
C38 C39 C45 121.41(12)
C39 C40 C41 122.49(13)
C39 C40 H40 119.9(9)
C41 C40 H40 117.6(9)
C40 C41 C42 119.20(12)
C40 C41 C51 118.65(13)
C42 C41 C51 122.14(13)
C41 C42 C29 119.03(13)
C41 C42 C43 123.09(13)
C29 C42 C43 117.83(13)
C44 C43 C42 122.07(14)
C44 C43 H43 120.1(10)
C42 C43 H43 117.7(10)
C43 C44 C31 121.44(14)
C43 C44 H44 121.7(9)
C31 C44 H44 116.8(9)
C50 C45 C46 118.25(13)
C50 C45 C39 120.92(12)
C46 C45 C39 120.83(13)
C47 C46 C45 120.45(14)
C47 C46 H46 120.8(11)
C45 C46 H46 118.5(11)
C48 C47 C46 120.54(14)
C48 C47 H47 122.1(11)
C46 C47 H47 117.3(11)
C47 C48 C49 119.55(14)
C47 C48 H48 121.0(10)
C49 C48 H48 119.5(10)
C48 C49 C50 119.79(14)
C48 C49 H49 117.9(10)
C50 C49 H49 122.3(10)
C45 C50 C49 121.39(13)
C45 C50 H50 119.3(9)
C49 C50 H50 119.3(9)
C52 C51 C56 117.89(13)
C52 C51 C41 121.08(13)
C56 C51 C41 121.00(13)
C51 C52 C53 121.26(14)
C51 C52 H52 120.0(10)
C53 C52 H52 118.7(10)
C52 C53 C54 119.87(15)
C52 C53 H53 119.4(11)
C54 C53 H53 120.7(11)
C55 C54 C53 119.68(14)
C55 C54 H54 121.2(11)
C53 C54 H54 119.1(11)
C54 C55 C56 120.46(14)
C54 C55 H55 118.9(10)
C56 C55 H55 120.7(10)
C55 C56 C51 120.83(14)
C55 C56 H56 121.3(10)
C51 C56 H56 117.9(10)
C70 C57 C66 121.00(12)
C70 C57 C58 119.72(12)
C66 C57 C58 119.29(12)
C59 C58 C63 119.23(12)
C59 C58 C57 120.51(12)
C63 C58 C57 120.26(12)
C60 C59 C58 119.37(13)
C60 C59 C72 122.31(12)
C58 C59 C72 118.32(13)
C61 C60 C59 120.75(13)
C61 C60 H60 121.3(10)
C59 C60 H60 117.9(10)
C62 C61 C60 120.28(13)
C62 C61 H61 121.7(9)
C60 C61 H61 118.0(9)
C61 C62 C63 121.13(14)
C61 C62 H62 121.7(10)
C63 C62 H62 117.2(10)
C62 C63 C58 119.23(12)
C62 C63 C64 122.10(13)
C58 C63 C64 118.67(12)
C65 C64 C63 121.42(13)
C65 C64 H64 120.0(9)
C63 C64 H64 118.6(9)
C64 C65 C66 121.44(12)
C64 C65 H65 118.6(9)
C66 C65 H65 120.0(9)
C67 C66 C57 118.91(12)
C67 C66 C65 122.19(12)
C57 C66 C65 118.89(12)
C68 C67 C66 119.17(12)
C68 C67 C73 118.68(12)
C66 C67 C73 122.15(12)
C67 C68 C69 123.20(13)
C67 C68 H68 118.4(9)
C69 C68 H68 118.4(9)
C68 C69 C70 118.92(13)
C68 C69 C79 117.63(12)
C70 C69 C79 123.44(12)
C69 C70 C57 118.80(12)
C69 C70 C71 123.02(13)
C57 C70 C71 118.11(12)
C72 C71 C70 121.87(13)
C72 C71 H71 118.7(9)
C70 C71 H71 119.4(9)
C71 C72 C59 121.44(13)
C71 C72 H72 119.5(10)
C59 C72 H72 119.0(10)
C74 C73 C78 118.50(13)
C74 C73 C67 121.49(12)
C78 C73 C67 119.96(12)
C75 C74 C73 120.65(14)
C75 C74 H74 120.4(11)
C73 C74 H74 119.0(11)
C76 C75 C74 120.43(14)
C76 C75 H75 119.2(12)
C74 C75 H75 120.3(12)
C75 C76 C77 119.49(13)
C75 C76 H76 119.5(10)
C77 C76 H76 121.0(10)
C76 C77 C78 120.20(13)
C76 C77 H77 119.6(10)
C78 C77 H77 120.2(10)
C77 C78 C73 120.72(13)
C77 C78 H78 119.3(9)
C73 C78 H78 119.9(9)
C80 C79 C84 118.15(13)
C80 C79 C69 119.84(12)
C84 C79 C69 121.87(13)
C81 C80 C79 120.98(14)
C81 C80 H80 120.1(9)
C79 C80 H80 119.0(9)
C80 C81 C82 120.48(14)
C80 C81 H81 120.8(10)
C82 C81 H81 118.7(10)
C81 C82 C83 119.10(14)
C81 C82 H82 119.5(10)
C83 C82 H82 121.3(10)
C84 C83 C82 120.67(14)
C84 C83 H83 121.2(10)
C82 C83 H83 118.1(10)
C83 C84 C79 120.61(14)
C83 C84 H84 120.1(9)
C79 C84 H84 119.1(9)

loop_
_geom_bond_atom_site_label_1
_geom_bond_atom_site_label_2
_geom_bond_distance
C1 C2 1.428(2)
C1 C10 1.4288(18)
C1 C14 1.4291(19)
C2 C3 1.4221(19)
C2 C7 1.431(2)
C3 C4 1.401(2)
C3 C16 1.435(2)
C4 C5 1.386(2)
C4 H4 0.994(17)
C5 C6 1.386(2)
C5 H5 1.003(19)
C6 C7 1.398(2)
C6 H6 1.029(18)
C7 C8 1.430(2)
C8 C9 1.353(2)
C8 H8 1.016(18)
C9 C10 1.4372(19)
C9 H9 0.994(17)
C10 C11 1.409(2)
C11 C12 1.3983(19)
C11 C17 1.4887(18)
C12 C13 1.3959(18)
C12 H12 0.991(16)
C13 C14 1.413(2)
C13 C23 1.4882(19)
C14 C15 1.4392(19)
C15 C16 1.354(2)
C15 H15 0.961(17)
C16 H16 0.991(18)
C17 C22 1.397(2)
C17 C18 1.3986(19)
C18 C19 1.389(2)
C18 H18 0.990(16)
C19 C20 1.388(2)
C19 H19 1.009(16)
C20 C21 1.389(2)
C20 H20 1.004(17)
C21 C22 1.389(2)
C21 H21 0.994(19)
C22 H22 1.009(16)
C23 C24 1.398(2)
C23 C28 1.4001(19)
C24 C25 1.386(2)
C24 H24 1.004(16)
C25 C26 1.392(2)
C25 H25 0.967(16)
C26 C27 1.387(2)
C26 H26 0.981(16)
C27 C28 1.387(2)
C27 H27 0.994(16)
C28 H28 1.023(17)
C29 C30 1.427(2)
C29 C38 1.429(2)
C29 C42 1.4298(19)
C30 C35 1.426(2)
C30 C31 1.427(2)
C31 C32 1.392(2)
C31 C44 1.438(2)
C32 C33 1.391(3)
C32 H32 0.967(17)
C33 C34 1.388(3)
C33 H33 1.011(18)
C34 C35 1.396(2)
C34 H34 0.994(19)
C35 C36 1.430(2)
C36 C37 1.348(2)
C36 H36 0.968(19)
C37 C38 1.4424(19)
C37 H37 0.984(18)
C38 C39 1.403(2)
C39 C40 1.3957(19)
C39 C45 1.499(2)
C40 C41 1.402(2)
C40 H40 1.023(16)
C41 C42 1.408(2)
C41 C51 1.4898(19)
C42 C43 1.442(2)
C43 C44 1.348(2)
C43 H43 1.004(17)
C44 H44 0.974(16)
C45 C50 1.389(2)
C45 C46 1.401(2)
C46 C47 1.388(2)
C46 H46 1.00(2)
C47 C48 1.387(2)
C47 H47 1.00(2)
C48 C49 1.387(2)
C48 H48 1.031(17)
C49 C50 1.390(2)
C49 H49 1.027(19)
C50 H50 0.991(17)
C51 C52 1.390(2)
C51 C56 1.407(2)
C52 C53 1.391(2)
C52 H52 0.991(18)
C53 C54 1.393(2)
C53 H53 1.002(19)
C54 C55 1.378(2)
C54 H54 1.00(2)
C55 C56 1.386(2)
C55 H55 1.015(19)
C56 H56 0.991(17)
C57 C70 1.4259(19)
C57 C66 1.4264(18)
C57 C58 1.4312(19)
C58 C59 1.4223(18)
C58 C63 1.4250(19)
C59 C60 1.399(2)
C59 C72 1.433(2)
C60 C61 1.388(2)
C60 H60 0.978(17)
C61 C62 1.383(2)
C61 H61 1.008(17)
C62 C63 1.3959(19)
C62 H62 0.976(17)
C63 C64 1.4317(18)
C64 C65 1.351(2)
C64 H64 1.015(16)
C65 C66 1.4377(19)
C65 H65 0.992(16)
C66 C67 1.4119(19)
C67 C68 1.3881(19)
C67 C73 1.4929(18)
C68 C69 1.3978(19)
C68 H68 0.984(17)
C69 C70 1.4151(19)
C69 C79 1.4871(19)
C70 C71 1.4412(18)
C71 C72 1.352(2)
C71 H71 0.985(16)
C72 H72 0.984(17)
C73 C74 1.393(2)
C73 C78 1.3959(19)
C74 C75 1.387(2)
C74 H74 1.005(19)
C75 C76 1.385(2)
C75 H75 1.01(2)
C76 C77 1.386(2)
C76 H76 0.990(17)
C77 C78 1.3887(19)
C77 H77 1.029(17)
C78 H78 1.023(16)
C79 C80 1.399(2)
C79 C84 1.400(2)
C80 C81 1.387(2)
C80 H80 0.980(16)
C81 C82 1.388(2)
C81 H81 0.992(18)
C82 C83 1.390(2)
C82 H82 0.994(17)
C83 C84 1.389(2)
C83 H83 0.991(18)
C84 H84 1.007(17)

loop_
_geom_torsion_atom_site_label_1
_geom_torsion_atom_site_label_2
_geom_torsion_atom_site_label_3
_geom_torsion_atom_site_label_4
_geom_torsion
C10 C1 C2 C3 178.12(12)
C14 C1 C2 C3 -3.50(19)
C10 C1 C2 C7 -2.46(19)
C14 C1 C2 C7 175.92(12)
C1 C2 C3 C4 -178.73(12)
C7 C2 C3 C4 1.84(19)
C1 C2 C3 C16 3.71(19)
C7 C2 C3 C16 -175.72(12)
C2 C3 C4 C5 -1.6(2)
C16 C3 C4 C5 175.82(13)
C3 C4 C5 C6 0.0(2)
C4 C5 C6 C7 1.4(2)
C5 C6 C7 C8 179.91(14)
C5 C6 C7 C2 -1.2(2)
C3 C2 C7 C6 -0.48(19)
C1 C2 C7 C6 -179.91(12)
C3 C2 C7 C8 178.50(12)
C1 C2 C7 C8 -0.93(19)
C6 C7 C8 C9 -177.90(14)
C2 C7 C8 C9 3.2(2)
C7 C8 C9 C10 -1.9(2)
C2 C1 C10 C11 -179.71(12)
C14 C1 C10 C11 1.94(19)
C2 C1 C10 C9 3.68(18)
C14 C1 C10 C9 -174.68(12)
C8 C9 C10 C11 -178.04(13)
C8 C9 C10 C1 -1.5(2)
C1 C10 C11 C12 -3.13(18)
C9 C10 C11 C12 173.34(12)
C1 C10 C11 C17 178.76(11)
C9 C10 C11 C17 -4.8(2)
C10 C11 C12 C13 1.7(2)
C17 C11 C12 C13 179.92(12)
C11 C12 C13 C14 1.0(2)
C11 C12 C13 C23 -177.57(12)
C12 C13 C14 C1 -2.18(19)
C23 C13 C14 C1 176.28(11)
C12 C13 C14 C15 179.89(12)
C23 C13 C14 C15 -1.7(2)
C2 C1 C14 C13 -177.62(12)
C10 C1 C14 C13 0.74(19)
C2 C1 C14 C15 0.42(18)
C10 C1 C14 C15 178.77(12)
C13 C14 C15 C16 -179.55(13)
C1 C14 C15 C16 2.5(2)
C14 C15 C16 C3 -2.3(2)
C4 C3 C16 C15 -178.31(13)
C2 C3 C16 C15 -0.8(2)
C12 C11 C17 C22 -47.39(18)
C10 C11 C17 C22 130.74(14)
C12 C11 C17 C18 131.54(14)
C10 C11 C17 C18 -50.33(19)
C22 C17 C18 C19 -1.4(2)
C11 C17 C18 C19 179.68(13)
C17 C18 C19 C20 0.4(2)
C18 C19 C20 C21 0.7(2)
C19 C20 C21 C22 -0.8(2)
C20 C21 C22 C17 -0.3(2)
C18 C17 C22 C21 1.3(2)
C11 C17 C22 C21 -179.72(13)
C12 C13 C23 C24 51.64(17)
C14 C13 C23 C24 -126.85(14)
C12 C13 C23 C28 -125.80(14)
C14 C13 C23 C28 55.71(19)
C28 C23 C24 C25 -1.2(2)
C13 C23 C24 C25 -178.71(13)
C23 C24 C25 C26 0.3(2)
C24 C25 C26 C27 0.8(2)
C25 C26 C27 C28 -0.9(2)
C26 C27 C28 C23 -0.1(2)
C24 C23 C28 C27 1.1(2)
C13 C23 C28 C27 178.54(13)
C38 C29 C30 C35 0.64(19)
C42 C29 C30 C35 -179.56(12)
C38 C29 C30 C31 -179.43(12)
C42 C29 C30 C31 0.37(19)
C35 C30 C31 C32 2.4(2)
C29 C30 C31 C32 -177.52(13)
C35 C30 C31 C44 -175.79(12)
C29 C30 C31 C44 4.28(19)
C30 C31 C32 C33 -0.8(2)
C44 C31 C32 C33 177.27(14)
C31 C32 C33 C34 -1.6(2)
C32 C33 C34 C35 2.4(2)
C33 C34 C35 C30 -0.8(2)
C33 C34 C35 C36 179.02(14)
C29 C30 C35 C34 178.35(13)
C31 C30 C35 C34 -1.6(2)
C29 C30 C35 C36 -1.5(2)
C31 C30 C35 C36 178.56(12)
C34 C35 C36 C37 -178.85(14)
C30 C35 C36 C37 1.0(2)
C35 C36 C37 C38 0.4(2)
C30 C29 C38 C39 179.72(12)
C42 C29 C38 C39 -0.07(19)
C30 C29 C38 C37 0.74(18)
C42 C29 C38 C37 -179.06(12)
C36 C37 C38 C39 179.77(13)
C36 C37 C38 C29 -1.3(2)
C29 C38 C39 C40 0.62(19)
C37 C38 C39 C40 179.56(12)
C29 C38 C39 C45 -179.69(12)
C37 C38 C39 C45 -0.7(2)
C38 C39 C40 C41 1.3(2)
C45 C39 C40 C41 -178.38(12)
C39 C40 C41 C42 -3.8(2)
C39 C40 C41 C51 175.08(12)
C40 C41 C42 C29 4.20(18)
C51 C41 C42 C29 -174.62(11)
C40 C41 C42 C43 -173.39(12)
C51 C41 C42 C43 7.79(19)
C30 C29 C42 C41 177.84(11)
C38 C29 C42 C41 -2.36(18)
C30 C29 C42 C43 -4.44(18)
C38 C29 C42 C43 175.36(12)
C41 C42 C43 C44 -178.44(13)
C29 C42 C43 C44 3.94(19)
C42 C43 C44 C31 0.8(2)
C32 C31 C44 C43 176.94(14)
C30 C31 C44 C43 -4.9(2)
C40 C39 C45 C50 -64.45(18)
C38 C39 C45 C50 115.86(15)
C40 C39 C45 C46 115.20(15)
C38 C39 C45 C46 -64.49(18)
C50 C45 C46 C47 -0.7(2)
C39 C45 C46 C47 179.61(13)
C45 C46 C47 C48 -0.7(2)
C46 C47 C48 C49 1.3(2)
C47 C48 C49 C50 -0.3(2)
C46 C45 C50 C49 1.7(2)
C39 C45 C50 C49 -178.65(13)
C48 C49 C50 C45 -1.2(2)
C40 C41 C51 C52 44.03(18)
C42 C41 C51 C52 -137.15(14)
C40 C41 C51 C56 -133.90(14)
C42 C41 C51 C56 44.92(18)
C56 C51 C52 C53 -1.0(2)
C41 C51 C52 C53 -179.01(13)
C51 C52 C53 C54 0.2(2)
C52 C53 C54 C55 0.1(2)
C53 C54 C55 C56 0.3(2)
C54 C55 C56 C51 -1.1(2)
C52 C51 C56 C55 1.4(2)
C41 C51 C56 C55 179.44(13)
C70 C57 C58 C59 -1.13(18)
C66 C57 C58 C59 178.47(11)
C70 C57 C58 C63 179.20(11)
C66 C57 C58 C63 -1.20(18)
C63 C58 C59 C60 -0.11(19)
C57 C58 C59 C60 -179.78(12)
C63 C58 C59 C72 179.28(11)
C57 C58 C59 C72 -0.40(18)
C58 C59 C60 C61 -0.2(2)
C72 C59 C60 C61 -179.60(13)
C59 C60 C61 C62 0.2(2)
C60 C61 C62 C63 0.1(2)
C61 C62 C63 C58 -0.5(2)
C61 C62 C63 C64 -179.98(13)
C59 C58 C63 C62 0.46(18)
C57 C58 C63 C62 -179.87(12)
C59 C58 C63 C64 179.97(11)
C57 C58 C63 C64 -0.35(18)
C62 C63 C64 C65 -179.29(13)
C58 C63 C64 C65 1.21(19)
C63 C64 C65 C66 -0.5(2)
C70 C57 C66 C67 0.49(18)
C58 C57 C66 C67 -179.10(11)
C70 C57 C66 C65 -178.48(11)
C58 C57 C66 C65 1.93(18)
C64 C65 C66 C67 179.94(12)
C64 C65 C66 C57 -1.12(19)
C57 C66 C67 C68 -0.14(18)
C65 C66 C67 C68 178.80(12)
C57 C66 C67 C73 -179.54(12)
C65 C66 C67 C73 -0.61(19)
C66 C67 C68 C69 -0.3(2)
C73 C67 C68 C69 179.10(12)
C67 C68 C69 C70 0.4(2)
C67 C68 C69 C79 179.45(12)
C68 C69 C70 C57 -0.07(18)
C79 C69 C70 C57 -179.02(12)
C68 C69 C70 C71 176.81(12)
C79 C69 C70 C71 -2.1(2)
C66 C57 C70 C69 -0.38(18)
C58 C57 C70 C69 179.21(11)
C66 C57 C70 C71 -177.42(11)
C58 C57 C70 C71 2.17(18)
C69 C70 C71 C72 -178.68(13)
C57 C70 C71 C72 -1.77(19)
C70 C71 C72 C59 0.3(2)
C60 C59 C72 C71 -179.79(13)
C58 C59 C72 C71 0.85(19)
C68 C67 C73 C74 113.95(16)
C66 C67 C73 C74 -66.65(19)
C68 C67 C73 C78 -63.48(18)
C66 C67 C73 C78 115.93(15)
C78 C73 C74 C75 0.8(2)
C67 C73 C74 C75 -176.65(15)
C73 C74 C75 C76 -0.3(3)
C74 C75 C76 C77 -0.4(3)
C75 C76 C77 C78 0.5(2)
C76 C77 C78 C73 0.1(2)
C74 C73 C78 C77 -0.7(2)
C67 C73 C78 C77 176.77(13)
C68 C69 C79 C80 -48.29(17)
C70 C69 C79 C80 130.67(14)
C68 C69 C79 C84 127.35(14)
C70 C69 C79 C84 -53.69(19)
C84 C79 C80 C81 -0.2(2)
C69 C79 C80 C81 175.55(12)
C79 C80 C81 C82 -0.1(2)
C80 C81 C82 C83 0.4(2)
C81 C82 C83 C84 -0.3(2)
C82 C83 C84 C79 -0.1(2)
C80 C79 C84 C83 0.3(2)
C69 C79 C84 C83 -175.38(12)
